data_2240502
loop_
_publ_author_name
'Yusof, Enis Nadia Md'
'Ravoof, Thahira Begum S. A.'
'Tahir, Mohamed Ibrahim Mohamed'
'Tiekink, Edward R. T.'

_publ_section_title
;
 Crystal structure of
 2-((1<i>E</i>)-{2-[bis(2-methylbenzylsulfanyl)methylidene]hydrazin-1-ylidene}methyl)-6-methoxyphenol
;
_journal_issue 4
_journal_name_full 'Acta Crystallographica Section E'
_journal_page_first o242
_journal_page_last o243
_journal_paper_doi 10.1107/S2056989015004946
_journal_volume 71
_journal_year 2015
_chemical_formula_iupac 'C25 H26 N2 O2 S2'
_chemical_formula_moiety 'C25 H26 N2 O2 S2'
_chemical_formula_sum 'C25 H26 N2 O2 S2'
_chemical_formula_weight 450.60
_chemical_name_systematic
2-((1<i>E</i>)-{2-[Bis(2-methylbenzylsulfanyl)methylidene]hydrazin-1-ylidene}methyl)-6-methoxyphenol
_space_group_crystal_system monoclinic
_space_group_IT_number 14
_space_group_name_Hall '-P 2ybc'
_space_group_name_H-M_alt 'P 1 21/c 1'
_symmetry_space_group_name_Hall '-P 2ybc'
_symmetry_space_group_name_H-M 'P 1 21/c 1'
_atom_sites_solution_hydrogens mixed
_audit_creation_method SHELXL-2014/7
_cell_angle_alpha 90
_cell_angle_beta 94.880(3)
_cell_angle_gamma 90
_cell_formula_units_Z 4
_cell_length_a 19.7865(7)
_cell_length_b 6.8600(2)
_cell_length_c 16.1805(5)
_cell_measurement_reflns_used 17455
_cell_measurement_temperature 100(2)
_cell_measurement_theta_max 71.2941
_cell_measurement_theta_min 3.3876
_cell_volume 2188.31(12)
_computing_cell_refinement
;
CrysAlis PRO (Agilent, 2011)
;
_computing_data_collection
;
CrysAlis PRO (Agilent, 2011)
;
_computing_data_reduction
;
CrysAlis PRO (Agilent, 2011)
;
_computing_molecular_graphics
;
ORTEP-3 for Windows (Farrugia, 2012) and DIAMOND (Brandenburg,
2006)
;
_computing_publication_material
;
publCIF (Westrip, 2010)
;
_computing_structure_refinement
;
SHELXL2014 (Sheldrick, 2015)
;
_computing_structure_solution
;
SHELXS97 (Sheldrick, 2015)
;
_diffrn_ambient_temperature 100(2)
_diffrn_detector_area_resol_mean 16.1952
_diffrn_measured_fraction_theta_full 1.000
_diffrn_measured_fraction_theta_max 0.996
_diffrn_measurement_device_type 'Oxford Diffraction Xcaliber Eos Gemini'
_diffrn_measurement_method '\w scans'
_diffrn_radiation_monochromator graphite
_diffrn_radiation_source 'fine-focus sealed tube'
_diffrn_radiation_type CuK\a
_diffrn_radiation_wavelength 1.5418
_diffrn_reflns_av_R_equivalents 0.0325
_diffrn_reflns_limit_h_max 24
_diffrn_reflns_limit_h_min -24
_diffrn_reflns_limit_k_max 8
_diffrn_reflns_limit_k_min -8
_diffrn_reflns_limit_l_max 19
_diffrn_reflns_limit_l_min -19
_diffrn_reflns_number 40860
_diffrn_reflns_theta_full 67.680
_diffrn_reflns_theta_max 71.432
_diffrn_reflns_theta_min 4.485
_diffrn_standards_decay_% 0
_diffrn_standards_interval_count 0
_diffrn_standards_interval_time 0
_diffrn_standards_number 0
_exptl_absorpt_coefficient_mu 2.405
_exptl_absorpt_correction_T_max 1.00000
_exptl_absorpt_correction_T_min 0.71466
_exptl_absorpt_correction_type multi-scan
_exptl_absorpt_process_details
;
(CrysAlis PRO; Agilent, 2011)
;
_exptl_crystal_colour pale-yellow
_exptl_crystal_density_diffrn 1.368
_exptl_crystal_description plate
_exptl_crystal_F_000 952
_exptl_crystal_size_max 0.25
_exptl_crystal_size_mid 0.11
_exptl_crystal_size_min 0.08
_refine_diff_density_max 0.407
_refine_diff_density_min -0.240
_refine_ls_extinction_method none
_refine_ls_goodness_of_fit_ref 1.039
_refine_ls_hydrogen_treatment mixed
_refine_ls_matrix_type full
_refine_ls_number_parameters 286
_refine_ls_number_reflns 4248
_refine_ls_number_restraints 1
_refine_ls_restrained_S_all 1.039
_refine_ls_R_factor_all 0.0371
_refine_ls_R_factor_gt 0.0347
_refine_ls_shift/su_max 0.001
_refine_ls_shift/su_mean 0.000
_refine_ls_structure_factor_coef Fsqd
_refine_ls_weighting_details 'w=1/[\s^2^(Fo^2^)+(0.0589P)^2^+0.9765P] where P=(Fo^2^+2Fc^2^)/3'
_refine_ls_weighting_scheme calc
_refine_ls_wR_factor_gt 0.0919
_refine_ls_wR_factor_ref 0.0942
_reflns_number_gt 3956
_reflns_number_total 4248
_reflns_threshold_expression I>2\s(I)
_cod_data_source_file hb7379sup1.cif
_cod_data_source_block I
_cod_database_code 2240502
_cod_database_fobs_code 2240502
_shelx_space_group_comment
;
The symmetry employed for this shelxl refinement is uniquely defined
by the following loop, which should always be used as a source of
symmetry information in preference to the above space-group names.
They are only intended as comments.
;
_shelx_estimated_absorpt_t_min 0.585
_shelx_estimated_absorpt_t_max 0.831

loop_
_space_group_symop_operation_xyz
'x, y, z'
'-x, y+1/2, -z+1/2'
'-x, -y, -z'
'x, -y-1/2, z-1/2'

loop_
_atom_site_type_symbol
_atom_site_label
_atom_site_fract_x
_atom_site_fract_y
_atom_site_fract_z
_atom_site_U_iso_or_equiv
_atom_site_adp_type
_atom_site_calc_flag
_atom_site_occupancy
S S1 0.31760(2) 0.15598(5) 0.33906(2) 0.01851(11) Uani d 1
S S2 0.22443(2) 0.01673(5) 0.46350(2) 0.01756(11) Uani d 1
O O1 0.29427(6) 0.56093(16) 0.18572(7) 0.0234(2) Uani d 1
H H1O 0.2807(10) 0.492(3) 0.2236(10) 0.035 Uiso d 1
O O2 0.32372(5) 0.83198(15) 0.08026(7) 0.0220(2) Uani d 1
N N1 0.19930(6) 0.32696(18) 0.36803(7) 0.0176(3) Uani d 1
N N2 0.22172(6) 0.44896(18) 0.30629(7) 0.0173(3) Uani d 1
C C1 0.24117(7) 0.1860(2) 0.38658(8) 0.0159(3) Uani d 1
C C2 0.36133(8) -0.0340(2) 0.40266(10) 0.0219(3) Uani d 1
H H2A 0.3653 0.0069 0.4615 0.026 Uiso calc 1
H H2B 0.3345 -0.1559 0.3981 0.026 Uiso calc 1
C C3 0.43130(7) -0.0713(2) 0.37492(9) 0.0184(3) Uani d 1
C C4 0.48507(8) 0.0607(2) 0.39319(9) 0.0179(3) Uani d 1
C C5 0.54953(8) 0.0092(2) 0.37141(9) 0.0191(3) Uani d 1
H H5 0.5862 0.0971 0.3829 0.023 Uiso calc 1
C C6 0.56105(8) -0.1674(2) 0.33335(9) 0.0205(3) Uani d 1
H H6 0.6055 -0.2002 0.3200 0.025 Uiso calc 1
C C7 0.50798(8) -0.2964(2) 0.31473(9) 0.0214(3) Uani d 1
H H7 0.5157 -0.4175 0.2886 0.026 Uiso calc 1
C C8 0.44318(8) -0.2458(2) 0.33495(9) 0.0210(3) Uani d 1
H H8 0.4064 -0.3322 0.3212 0.025 Uiso calc 1
C C9 0.47480(8) 0.2536(2) 0.43450(10) 0.0229(3) Uani d 1
H H9A 0.5178 0.3254 0.4400 0.034 Uiso calc 1
H H9B 0.4592 0.2315 0.4896 0.034 Uiso calc 1
H H9C 0.4407 0.3296 0.4008 0.034 Uiso calc 1
C C10 0.14184(7) 0.0968(2) 0.49331(9) 0.0180(3) Uani d 1
H H10A 0.1365 0.0506 0.5503 0.022 Uiso calc 1
H H10B 0.1411 0.2411 0.4943 0.022 Uiso calc 1
C C11 0.08218(7) 0.0259(2) 0.43695(9) 0.0180(3) Uani d 1
C C12 0.06032(7) -0.1688(2) 0.43911(9) 0.0189(3) Uani d 1
C C13 0.00459(8) -0.2245(2) 0.38554(9) 0.0228(3) Uani d 1
H H13 -0.0107 -0.3558 0.3861 0.027 Uiso calc 1
C C14 -0.02900(8) -0.0927(3) 0.33158(10) 0.0249(3) Uani d 1
H H14 -0.0664 -0.1344 0.2952 0.030 Uiso calc 1
C C15 -0.00799(8) 0.1002(2) 0.33070(9) 0.0232(3) Uani d 1
H H15 -0.0314 0.1917 0.2947 0.028 Uiso calc 1
C C16 0.04763(8) 0.1581(2) 0.38300(9) 0.0201(3) Uani d 1
H H16 0.0624 0.2897 0.3821 0.024 Uiso calc 1
C C17 0.09534(8) -0.3151(2) 0.49745(9) 0.0227(3) Uani d 1
H H17A 0.0692 -0.4366 0.4955 0.034 Uiso calc 1
H H17B 0.0987 -0.2631 0.5540 0.034 Uiso calc 1
H H17C 0.1410 -0.3409 0.4808 0.034 Uiso calc 1
C C18 0.18647(7) 0.6061(2) 0.29468(9) 0.0171(3) Uani d 1
H H18 0.1490 0.6274 0.3267 0.020 Uiso calc 1
C C19 0.20239(7) 0.7516(2) 0.23404(8) 0.0168(3) Uani d 1
C C20 0.25580(7) 0.7241(2) 0.18293(9) 0.0178(3) Uani d 1
C C21 0.27077(7) 0.8714(2) 0.12674(9) 0.0179(3) Uani d 1
C C22 0.23361(8) 1.0427(2) 0.12261(9) 0.0193(3) Uani d 1
H H22 0.2443 1.1429 0.0853 0.023 Uiso calc 1
C C23 0.18044(8) 1.0686(2) 0.17308(9) 0.0203(3) Uani d 1
H H23 0.1549 1.1860 0.1694 0.024 Uiso calc 1
C C24 0.16474(7) 0.9262(2) 0.22791(9) 0.0190(3) Uani d 1
H H24 0.1284 0.9453 0.2618 0.023 Uiso calc 1
C C25 0.33745(8) 0.9728(2) 0.01891(10) 0.0223(3) Uani d 1
H H25A 0.2976 0.9870 -0.0209 0.034 Uiso calc 1
H H25B 0.3762 0.9296 -0.0103 0.034 Uiso calc 1
H H25C 0.3480 1.0985 0.0458 0.034 Uiso calc 1

loop_
_atom_site_aniso_label
_atom_site_aniso_U_11
_atom_site_aniso_U_22
_atom_site_aniso_U_33
_atom_site_aniso_U_12
_atom_site_aniso_U_13
_atom_site_aniso_U_23
S1 0.01353(19) 0.0233(2) 0.01915(19) 0.00182(13) 0.00389(13) 0.00516(13)
S2 0.01378(19) 0.02052(19) 0.01875(19) 0.00014(13) 0.00349(13) 0.00367(13)
O1 0.0240(6) 0.0197(5) 0.0281(6) 0.0072(4) 0.0118(5) 0.0080(5)
O2 0.0203(5) 0.0228(5) 0.0240(5) 0.0052(4) 0.0079(4) 0.0076(4)
N1 0.0168(6) 0.0180(6) 0.0184(6) -0.0019(5) 0.0030(5) 0.0006(5)
N2 0.0157(6) 0.0186(6) 0.0179(6) -0.0006(5) 0.0030(5) 0.0015(5)
C1 0.0133(7) 0.0191(7) 0.0155(6) -0.0036(5) 0.0018(5) -0.0015(5)
C2 0.0162(7) 0.0242(8) 0.0257(8) 0.0031(6) 0.0036(6) 0.0093(6)
C3 0.0150(7) 0.0232(7) 0.0171(7) 0.0017(6) 0.0018(5) 0.0063(6)
C4 0.0190(7) 0.0200(7) 0.0149(6) 0.0005(6) 0.0020(5) 0.0033(5)
C5 0.0165(7) 0.0234(8) 0.0174(7) -0.0019(6) 0.0016(6) 0.0038(6)
C6 0.0163(7) 0.0281(8) 0.0178(7) 0.0037(6) 0.0047(6) 0.0039(6)
C7 0.0246(8) 0.0217(7) 0.0182(7) 0.0026(6) 0.0034(6) -0.0007(6)
C8 0.0193(7) 0.0222(7) 0.0210(7) -0.0030(6) -0.0002(6) 0.0020(6)
C9 0.0223(8) 0.0225(8) 0.0239(7) 0.0012(6) 0.0015(6) -0.0004(6)
C10 0.0144(7) 0.0224(7) 0.0180(7) -0.0001(6) 0.0057(5) -0.0016(6)
C11 0.0137(7) 0.0234(7) 0.0178(7) 0.0010(6) 0.0069(5) -0.0021(6)
C12 0.0173(7) 0.0230(7) 0.0175(7) 0.0016(6) 0.0077(6) -0.0006(6)
C13 0.0202(8) 0.0249(8) 0.0243(8) -0.0039(6) 0.0076(6) -0.0024(6)
C14 0.0150(7) 0.0377(9) 0.0223(7) -0.0048(7) 0.0032(6) -0.0017(7)
C15 0.0171(7) 0.0309(8) 0.0223(7) 0.0046(6) 0.0051(6) 0.0053(6)
C16 0.0178(7) 0.0208(7) 0.0228(7) 0.0008(6) 0.0075(6) 0.0007(6)
C17 0.0238(8) 0.0217(7) 0.0233(7) -0.0002(6) 0.0054(6) 0.0020(6)
C18 0.0131(7) 0.0213(7) 0.0168(7) -0.0009(5) 0.0017(5) -0.0029(6)
C19 0.0152(7) 0.0183(7) 0.0164(7) -0.0007(5) -0.0004(5) -0.0020(5)
C20 0.0150(7) 0.0178(7) 0.0202(7) 0.0022(5) 0.0001(5) -0.0006(6)
C21 0.0156(7) 0.0206(7) 0.0174(7) 0.0007(6) 0.0004(5) -0.0004(6)
C22 0.0198(7) 0.0190(7) 0.0185(7) 0.0007(6) -0.0012(6) 0.0031(6)
C23 0.0198(7) 0.0182(7) 0.0224(7) 0.0050(6) -0.0022(6) -0.0015(6)
C24 0.0148(7) 0.0227(8) 0.0192(7) 0.0025(6) 0.0010(5) -0.0037(6)
C25 0.0237(8) 0.0219(8) 0.0221(7) -0.0005(6) 0.0056(6) 0.0048(6)

loop_
_atom_type_symbol
_atom_type_description
_atom_type_scat_dispersion_real
_atom_type_scat_dispersion_imag
_atom_type_scat_source
C C 0.0181 0.0091 'International Tables Vol C Tables 4.2.6.8 and 6.1.1.4'
H H 0.0000 0.0000 'International Tables Vol C Tables 4.2.6.8 and 6.1.1.4'
N N 0.0311 0.0180 'International Tables Vol C Tables 4.2.6.8 and 6.1.1.4'
O O 0.0492 0.0322 'International Tables Vol C Tables 4.2.6.8 and 6.1.1.4'
S S 0.3331 0.5567 'International Tables Vol C Tables 4.2.6.8 and 6.1.1.4'

loop_
_geom_angle_atom_site_label_1
_geom_angle_atom_site_label_2
_geom_angle_atom_site_label_3
_geom_angle
C1 S1 C2 102.68(7)
C1 S2 C10 102.44(7)
C20 O1 H1O 105.9(14)
C21 O2 C25 116.65(11)
C1 N1 N2 112.11(12)
C18 N2 N1 113.74(12)
N1 C1 S2 120.28(11)
N1 C1 S1 122.83(11)
S2 C1 S1 116.88(8)
C3 C2 S1 110.74(10)
C3 C2 H2A 109.5
S1 C2 H2A 109.5
C3 C2 H2B 109.5
S1 C2 H2B 109.5
H2A C2 H2B 108.1
C8 C3 C4 119.77(13)
C8 C3 C2 118.61(13)
C4 C3 C2 121.50(14)
C5 C4 C3 118.28(14)
C5 C4 C9 119.68(13)
C3 C4 C9 122.04(13)
C6 C5 C4 121.39(14)
C6 C5 H5 119.3
C4 C5 H5 119.3
C7 C6 C5 120.27(14)
C7 C6 H6 119.9
C5 C6 H6 119.9
C6 C7 C8 119.00(14)
C6 C7 H7 120.5
C8 C7 H7 120.5
C3 C8 C7 121.26(14)
C3 C8 H8 119.4
C7 C8 H8 119.4
C4 C9 H9A 109.5
C4 C9 H9B 109.5
H9A C9 H9B 109.5
C4 C9 H9C 109.5
H9A C9 H9C 109.5
H9B C9 H9C 109.5
C11 C10 S2 114.51(10)
C11 C10 H10A 108.6
S2 C10 H10A 108.6
C11 C10 H10B 108.6
S2 C10 H10B 108.6
H10A C10 H10B 107.6
C16 C11 C12 119.83(14)
C16 C11 C10 118.98(14)
C12 C11 C10 121.18(13)
C13 C12 C11 118.25(14)
C13 C12 C17 120.22(14)
C11 C12 C17 121.53(14)
C14 C13 C12 121.52(15)
C14 C13 H13 119.2
C12 C13 H13 119.2
C13 C14 C15 120.04(14)
C13 C14 H14 120.0
C15 C14 H14 120.0
C14 C15 C16 119.30(14)
C14 C15 H15 120.3
C16 C15 H15 120.3
C15 C16 C11 121.05(14)
C15 C16 H16 119.5
C11 C16 H16 119.5
C12 C17 H17A 109.5
C12 C17 H17B 109.5
H17A C17 H17B 109.5
C12 C17 H17C 109.5
H17A C17 H17C 109.5
H17B C17 H17C 109.5
N2 C18 C19 121.81(13)
N2 C18 H18 119.1
C19 C18 H18 119.1
C20 C19 C24 119.42(13)
C20 C19 C18 121.40(13)
C24 C19 C18 119.16(13)
O1 C20 C21 117.85(13)
O1 C20 C19 122.66(13)
C21 C20 C19 119.49(13)
O2 C21 C22 124.72(13)
O2 C21 C20 115.23(13)
C22 C21 C20 120.03(13)
C21 C22 C23 120.19(14)
C21 C22 H22 119.9
C23 C22 H22 119.9
C24 C23 C22 120.68(14)
C24 C23 H23 119.7
C22 C23 H23 119.7
C23 C24 C19 120.18(13)
C23 C24 H24 119.9
C19 C24 H24 119.9
O2 C25 H25A 109.5
O2 C25 H25B 109.5
H25A C25 H25B 109.5
O2 C25 H25C 109.5
H25A C25 H25C 109.5
H25B C25 H25C 109.5

loop_
_geom_bond_atom_site_label_1
_geom_bond_atom_site_label_2
_geom_bond_distance
S1 C1 1.7658(14)
S1 C2 1.8317(15)
S2 C1 1.7543(14)
S2 C10 1.8271(14)
O1 C20 1.3519(18)
O1 H1O 0.835(9)
O2 C21 1.3676(18)
O2 C25 1.4279(18)
N1 C1 1.2919(19)
N1 N2 1.4037(17)
N2 C18 1.2892(19)
C2 C3 1.513(2)
C2 H2A 0.9900
C2 H2B 0.9900
C3 C8 1.390(2)
C3 C4 1.409(2)
C4 C5 1.397(2)
C4 C9 1.504(2)
C5 C6 1.387(2)
C5 H5 0.9500
C6 C7 1.387(2)
C6 H6 0.9500
C7 C8 1.394(2)
C7 H7 0.9500
C8 H8 0.9500
C9 H9A 0.9800
C9 H9B 0.9800
C9 H9C 0.9800
C10 C11 1.509(2)
C10 H10A 0.9900
C10 H10B 0.9900
C11 C16 1.396(2)
C11 C12 1.405(2)
C12 C13 1.397(2)
C12 C17 1.506(2)
C13 C14 1.387(2)
C13 H13 0.9500
C14 C15 1.387(2)
C14 H14 0.9500
C15 C16 1.388(2)
C15 H15 0.9500
C16 H16 0.9500
C17 H17A 0.9800
C17 H17B 0.9800
C17 H17C 0.9800
C18 C19 1.453(2)
C18 H18 0.9500
C19 C20 1.409(2)
C19 C24 1.409(2)
C20 C21 1.408(2)
C21 C22 1.385(2)
C22 C23 1.397(2)
C22 H22 0.9500
C23 C24 1.373(2)
C23 H23 0.9500
C24 H24 0.9500
C25 H25A 0.9800
C25 H25B 0.9800
C25 H25C 0.9800

loop_
_geom_hbond_atom_site_label_D
_geom_hbond_atom_site_label_H
_geom_hbond_atom_site_label_A
_geom_hbond_site_symmetry_A
_geom_hbond_distance_DH
_geom_hbond_distance_HA
_geom_hbond_distance_DA
_geom_hbond_angle_DHA
O1 H1O N2 . 0.836(18) 1.872(18) 2.6331(16) 151(2)
C5 H5 O2 2_645 0.95 2.44 3.3868(18) 176
C7 H7 Cg1 2_645 0.95 2.68 3.5046(15) 146
C9 H9B Cg1 3_656 0.98 2.72 3.5482(17) 142

loop_
_geom_torsion_atom_site_label_1
_geom_torsion_atom_site_label_2
_geom_torsion_atom_site_label_3
_geom_torsion_atom_site_label_4
_geom_torsion
C1 N1 N2 C18 -170.55(13)
N2 N1 C1 S2 179.01(10)
N2 N1 C1 S1 0.46(17)
C10 S2 C1 N1 2.58(13)
C10 S2 C1 S1 -178.79(8)
C2 S1 C1 N1 169.89(12)
C2 S1 C1 S2 -8.71(10)
C1 S1 C2 C3 -176.06(11)
S1 C2 C3 C8 -109.37(14)
S1 C2 C3 C4 74.54(16)
C8 C3 C4 C5 -1.1(2)
C2 C3 C4 C5 174.96(13)
C8 C3 C4 C9 178.52(13)
C2 C3 C4 C9 -5.4(2)
C3 C4 C5 C6 -0.5(2)
C9 C4 C5 C6 179.90(13)
C4 C5 C6 C7 1.1(2)
C5 C6 C7 C8 -0.1(2)
C4 C3 C8 C7 2.1(2)
C2 C3 C8 C7 -174.06(13)
C6 C7 C8 C3 -1.5(2)
C1 S2 C10 C11 82.27(12)
S2 C10 C11 C16 -106.83(14)
S2 C10 C11 C12 74.37(15)
C16 C11 C12 C13 0.9(2)
C10 C11 C12 C13 179.73(13)
C16 C11 C12 C17 -178.88(13)
C10 C11 C12 C17 -0.1(2)
C11 C12 C13 C14 -0.3(2)
C17 C12 C13 C14 179.51(14)
C12 C13 C14 C15 -0.8(2)
C13 C14 C15 C16 1.3(2)
C14 C15 C16 C11 -0.7(2)
C12 C11 C16 C15 -0.4(2)
C10 C11 C16 C15 -179.26(13)
N1 N2 C18 C19 179.27(12)
N2 C18 C19 C20 2.3(2)
N2 C18 C19 C24 -175.95(13)
C24 C19 C20 O1 179.65(13)
C18 C19 C20 O1 1.4(2)
C24 C19 C20 C21 0.1(2)
C18 C19 C20 C21 -178.11(13)
C25 O2 C21 C22 -5.1(2)
C25 O2 C21 C20 176.10(13)
O1 C20 C21 O2 0.0(2)
C19 C20 C21 O2 179.55(12)
O1 C20 C21 C22 -178.84(13)
C19 C20 C21 C22 0.7(2)
O2 C21 C22 C23 -179.84(14)
C20 C21 C22 C23 -1.1(2)
C21 C22 C23 C24 0.7(2)
C22 C23 C24 C19 0.2(2)
C20 C19 C24 C23 -0.6(2)
C18 C19 C24 C23 177.71(13)
